data_4328287
loop_
_publ_author_name
'Peng-Hu Guo'
'Jun-Liang Liu'
'Ze-Min Zhang'
'Liviu Ungur'
'Liviu F. Chibotaru'
'Ji-Dong Leng'
'Fu-Sheng Guo'
'Ming-Liang Tong'

_publ_contact_author
;
      Professor Ming-Liang Tong
      School of Chemistry and Chemical Engineering
      Sun Yat-Sen University 
      Guangzhou 510275
      PR China
;
_publ_contact_author_email tongml@mail.sysu.edu.cn
_publ_contact_author_fax 81-20-8411-2245
_publ_contact_author_phone 86-20-8411-0966
_publ_section_title
;
 The First {Dy4} Single-Molecule Magnet with a Toroidal Magnetic Moment in
 the Ground State
;
_journal_name_full 'Inorganic Chemistry'
_journal_page_first 1233
_journal_page_last 1235
_journal_paper_doi 10.1021/ic202650f
_journal_volume 51
_journal_year 2012
_chemical_formula_sum 'C52 H48 Dy4 N24 O18'
_chemical_formula_weight 1947.14
_chemical_name_systematic
; 
 ? 
;
_space_group_IT_number 14
_symmetry_cell_setting monoclinic
_symmetry_space_group_name_Hall '-P 2yn'
_symmetry_space_group_name_H-M 'P 1 21/n 1'
_atom_sites_solution_hydrogens geom
_atom_sites_solution_primary direct
_atom_sites_solution_secondary difmap
_audit_creation_method SHELXL-97
_cell_angle_alpha 90.00
_cell_angle_beta 104.032(1)
_cell_angle_gamma 90.00
_cell_formula_units_Z 2
_cell_length_a 12.7886(7)
_cell_length_b 10.9248(6)
_cell_length_c 23.7340(12)
_cell_measurement_temperature 293(2)
_cell_volume 3217.0(3)
_computing_structure_refinement 'SHELXL-97 (Sheldrick, 1997)'
_computing_structure_solution 'SHELXS-97 (Sheldrick, 1990)'
_diffrn_ambient_temperature 293(2)
_diffrn_measured_fraction_theta_full 0.970
_diffrn_measured_fraction_theta_max 0.970
_diffrn_radiation_monochromator graphite
_diffrn_radiation_source 'fine-focus sealed tube'
_diffrn_radiation_type MoK\a
_diffrn_radiation_wavelength 0.71073
_diffrn_reflns_av_R_equivalents 0.0451
_diffrn_reflns_av_sigmaI/netI 0.0486
_diffrn_reflns_limit_h_max 15
_diffrn_reflns_limit_h_min -15
_diffrn_reflns_limit_k_max 13
_diffrn_reflns_limit_k_min -9
_diffrn_reflns_limit_l_max 29
_diffrn_reflns_limit_l_min -29
_diffrn_reflns_number 20920
_diffrn_reflns_theta_full 26.00
_diffrn_reflns_theta_max 26.00
_diffrn_reflns_theta_min 3.24
_exptl_absorpt_coefficient_mu 4.680
_exptl_absorpt_correction_T_max 0.6036
_exptl_absorpt_correction_T_min 0.4700
_exptl_absorpt_correction_type multi-scan
_exptl_crystal_density_diffrn 2.010
_exptl_crystal_F_000 1872
_exptl_crystal_size_max 0.19
_exptl_crystal_size_mid 0.15
_exptl_crystal_size_min 0.12
_refine_diff_density_max 1.515
_refine_diff_density_min -1.009
_refine_diff_density_rms 0.148
_refine_ls_extinction_method none
_refine_ls_goodness_of_fit_ref 1.088
_refine_ls_hydrogen_treatment constr
_refine_ls_matrix_type full
_refine_ls_number_parameters 444
_refine_ls_number_reflns 6139
_refine_ls_number_restraints 27
_refine_ls_restrained_S_all 1.116
_refine_ls_R_factor_all 0.0491
_refine_ls_R_factor_gt 0.0388
_refine_ls_shift/su_max 0.001
_refine_ls_shift/su_mean 0.000
_refine_ls_structure_factor_coef Fsqd
_refine_ls_weighting_details 'calc w=1/[\s^2^(Fo^2^)+(0.0346P)^2^+7.5046P] where P=(Fo^2^+2Fc^2^)/3'
_refine_ls_weighting_scheme calc
_refine_ls_wR_factor_gt 0.0835
_refine_ls_wR_factor_ref 0.0884
_reflns_number_gt 5170
_reflns_number_total 6139
_reflns_threshold_expression >2sigma(I)
_cod_data_source_file ic202650f_si_001.cif
_cod_data_source_block complex1
_cod_database_code 4328287

loop_
_symmetry_equiv_pos_as_xyz
'x, y, z'
'-x+1/2, y+1/2, -z+1/2'
'-x, -y, -z'
'x-1/2, -y-1/2, z-1/2'

loop_
_atom_site_label
_atom_site_type_symbol
_atom_site_fract_x
_atom_site_fract_y
_atom_site_fract_z
_atom_site_U_iso_or_equiv
_atom_site_adp_type
_atom_site_occupancy
_atom_site_symmetry_multiplicity
_atom_site_calc_flag
_atom_site_refinement_flags
Dy1 Dy 0.06349(2) 0.41043(3) 0.068554(10) 0.02882(9) Uani 1 1 d .
Dy2 Dy 0.15513(2) 0.38495(3) -0.092837(11) 0.03297(9) Uani 1 1 d .
O1 O 0.0967(3) 0.4970(4) -0.01879(13) 0.0290(8) Uani 1 1 d .
H1O H 0.1420 0.5544 -0.0081 0.035 Uiso 1 1 d R
O2 O 0.0112(3) 0.4996(4) -0.13464(15) 0.0372(10) Uani 1 1 d .
H2O H 0.0184 0.5447 -0.1626 0.045 Uiso 1 1 d R
N1 N 0.0042(4) 0.2615(5) -0.0078(2) 0.0382(12) Uani 1 1 d .
N2 N 0.0305(5) 0.2566(5) -0.0597(2) 0.0406(13) Uani 1 1 d .
N3 N -0.0888(5) 0.1052(5) -0.0585(2) 0.0443(13) Uani 1 1 d .
N4 N -0.0708(4) 0.2345(5) 0.0857(2) 0.0411(13) Uani 1 1 d .
N5 N 0.0654(5) 0.2007(5) -0.1625(2) 0.0458(13) Uani 1 1 d .
N6 N 0.2239(4) 0.3142(5) 0.0521(2) 0.0441(14) Uani 1 1 d .
N7 N 0.2546(4) 0.3086(5) 0.0013(2) 0.0455(14) Uani 1 1 d .
N8 N 0.3639(4) 0.1846(5) 0.0648(2) 0.0422(13) Uani 1 1 d .
N9 N 0.1887(4) 0.2915(5) 0.1567(2) 0.0419(13) Uani 1 1 d .
N10 N 0.3313(4) 0.2501(5) -0.0904(2) 0.0427(13) Uani 1 1 d .
C1 C -0.0662(5) 0.1711(6) -0.0090(3) 0.0391(14) Uani 1 1 d .
C2 C -0.0248(5) 0.1610(6) -0.0883(3) 0.0397(14) Uani 1 1 d .
C3 C -0.1091(5) 0.1523(6) 0.0420(3) 0.0402(14) Uani 1 1 d .
C4 C -0.1830(6) 0.0626(7) 0.0462(3) 0.0540(18) Uani 1 1 d .
H4 H -0.2082 0.0085 0.0157 0.065 Uiso 1 1 calc R
C5 C -0.2194(7) 0.0542(8) 0.0971(4) 0.069(2) Uani 1 1 d .
H5 H -0.2688 -0.0056 0.1010 0.083 Uiso 1 1 calc R
C6 C -0.1807(7) 0.1361(8) 0.1411(3) 0.062(2) Uani 1 1 d .
H6 H -0.2041 0.1332 0.1752 0.074 Uiso 1 1 calc R
C7 C -0.1070(6) 0.2224(7) 0.1339(3) 0.0516(18) Uani 1 1 d .
H7 H -0.0804 0.2760 0.1645 0.062 Uiso 1 1 calc R
C8 C -0.0114(6) 0.1325(6) -0.1460(3) 0.0424(15) Uani 1 1 d .
C9 C -0.0711(7) 0.0433(7) -0.1813(3) 0.058(2) Uani 1 1 d .
H9 H -0.1236 -0.0008 -0.1689 0.070 Uiso 1 1 calc R
C10 C -0.0516(8) 0.0209(8) -0.2347(3) 0.071(3) Uani 1 1 d .
H10 H -0.0904 -0.0385 -0.2592 0.086 Uiso 1 1 calc R
C11 C 0.0262(8) 0.0881(8) -0.2512(3) 0.071(3) Uani 1 1 d .
H11 H 0.0413 0.0738 -0.2870 0.085 Uiso 1 1 calc R
C12 C 0.0821(6) 0.1764(7) -0.2151(3) 0.0546(19) Uani 1 1 d .
H12 H 0.1339 0.2215 -0.2276 0.065 Uiso 1 1 calc R
C13 C 0.2906(5) 0.2398(6) 0.0886(2) 0.0392(14) Uani 1 1 d .
C14 C 0.3371(5) 0.2318(6) 0.0104(3) 0.0398(14) Uani 1 1 d .
C15 C 0.2752(5) 0.2275(6) 0.1481(3) 0.0435(16) Uani 1 1 d .
C16 C 0.3437(6) 0.1624(8) 0.1912(3) 0.059(2) Uani 1 1 d .
H16 H 0.4010 0.1190 0.1833 0.070 Uiso 1 1 calc R
C17 C 0.3264(7) 0.1621(9) 0.2470(3) 0.071(3) Uani 1 1 d .
H17 H 0.3711 0.1178 0.2769 0.085 Uiso 1 1 calc R
C18 C 0.2405(7) 0.2299(8) 0.2568(3) 0.063(2) Uani 1 1 d .
H18 H 0.2277 0.2344 0.2937 0.075 Uiso 1 1 calc R
C19 C 0.1750(6) 0.2900(8) 0.2109(3) 0.0557(19) Uani 1 1 d .
H19 H 0.1167 0.3331 0.2179 0.067 Uiso 1 1 calc R
C20 C 0.3871(5) 0.2064(6) -0.0376(3) 0.0405(14) Uani 1 1 d .
C21 C 0.4853(6) 0.1458(7) -0.0304(3) 0.0543(18) Uani 1 1 d .
H21 H 0.5226 0.1195 0.0063 0.065 Uiso 1 1 calc R
C22 C 0.5267(7) 0.1252(8) -0.0781(4) 0.068(2) Uani 1 1 d .
H22 H 0.5917 0.0841 -0.0744 0.082 Uiso 1 1 calc R
C23 C 0.4693(6) 0.1669(7) -0.1312(3) 0.059(2) Uani 1 1 d .
H23 H 0.4945 0.1529 -0.1643 0.071 Uiso 1 1 calc R
C24 C 0.3740(6) 0.2298(7) -0.1353(3) 0.0504(17) Uani 1 1 d .
H24 H 0.3378 0.2596 -0.1715 0.060 Uiso 1 1 calc R
N11 N 0.2787(5) 0.6009(6) 0.0935(2) 0.0510(16) Uani 1 1 d .
O3 O 0.1948(4) 0.5661(4) 0.10709(18) 0.0481(12) Uani 1 1 d .
O4 O 0.3604(5) 0.6135(8) 0.1320(3) 0.104(2) Uani 1 1 d U
O5 O 0.2768(4) 0.6272(5) 0.04243(19) 0.0575(14) Uani 1 1 d .
N12 N 0.1582(5) 0.4925(7) -0.2265(2) 0.0640(18) Uani 1 1 d DU
O6 O 0.1995(4) 0.4354(5) -0.18188(18) 0.0571(13) Uani 1 1 d D
O7 O 0.2160(7) 0.5216(12) -0.2579(4) 0.177(4) Uani 1 1 d DU
O8 O 0.0618(5) 0.5164(8) -0.2416(2) 0.097(2) Uani 1 1 d D
O9 O 0.2942(4) 0.5377(5) -0.06494(19) 0.0525(12) Uani 1 1 d D
H9O H 0.2799 0.5817 -0.0382 0.063 Uiso 1 1 d R
C25 C 0.3687(7) 0.6013(11) -0.0928(4) 0.099(4) Uani 1 1 d D
H25A H 0.3730 0.6868 -0.0814 0.119 Uiso 1 1 calc R
H25B H 0.3416 0.5975 -0.1346 0.119 Uiso 1 1 calc R
C26 C 0.4767(9) 0.5465(14) -0.0764(6) 0.154(6) Uani 1 1 d D
H26A H 0.5188 0.5756 -0.1021 0.231 Uiso 1 1 calc R
H26B H 0.4707 0.4590 -0.0793 0.231 Uiso 1 1 calc R
H26C H 0.5113 0.5690 -0.0373 0.231 Uiso 1 1 calc RD

loop_
_atom_site_aniso_label
_atom_site_aniso_U_11
_atom_site_aniso_U_22
_atom_site_aniso_U_33
_atom_site_aniso_U_23
_atom_site_aniso_U_13
_atom_site_aniso_U_12
Dy1 0.03064(15) 0.03339(18) 0.02225(14) 0.00496(9) 0.00605(11) 0.00024(11)
Dy2 0.03543(17) 0.03829(18) 0.02682(15) 0.00284(10) 0.01068(12) 0.00188(12)
O1 0.0286(19) 0.032(2) 0.0253(17) 0.0041(15) 0.0047(16) -0.0020(16)
O2 0.040(2) 0.047(3) 0.0242(18) 0.0059(16) 0.0071(17) 0.0022(19)
N1 0.052(3) 0.029(3) 0.038(3) -0.002(2) 0.018(2) -0.006(2)
N2 0.063(4) 0.028(3) 0.033(2) -0.0005(19) 0.016(2) -0.006(3)
N3 0.053(3) 0.036(3) 0.045(3) -0.004(2) 0.014(3) -0.013(3)
N4 0.049(3) 0.037(3) 0.040(3) 0.005(2) 0.016(2) -0.009(2)
N5 0.052(3) 0.049(4) 0.038(3) -0.002(2) 0.014(3) 0.003(3)
N6 0.040(3) 0.060(4) 0.033(3) 0.017(2) 0.009(2) 0.014(3)
N7 0.045(3) 0.054(4) 0.038(3) 0.009(2) 0.010(2) 0.015(3)
N8 0.041(3) 0.040(3) 0.043(3) 0.010(2) 0.005(2) 0.013(2)
N9 0.040(3) 0.049(4) 0.034(3) 0.007(2) 0.005(2) -0.002(3)
N10 0.046(3) 0.036(3) 0.047(3) -0.004(2) 0.012(3) -0.004(2)
C1 0.048(4) 0.027(4) 0.043(3) 0.003(2) 0.012(3) -0.001(3)
C2 0.046(4) 0.032(4) 0.040(3) -0.001(2) 0.007(3) -0.003(3)
C3 0.049(4) 0.027(3) 0.044(3) 0.006(2) 0.010(3) 0.002(3)
C4 0.056(4) 0.045(5) 0.068(5) -0.001(3) 0.027(4) -0.015(3)
C5 0.081(6) 0.058(6) 0.077(5) 0.010(4) 0.038(5) -0.024(5)
C6 0.075(6) 0.063(6) 0.060(4) 0.008(4) 0.040(4) -0.016(4)
C7 0.062(5) 0.052(5) 0.045(4) 0.004(3) 0.021(3) -0.006(4)
C8 0.050(4) 0.040(4) 0.038(3) -0.004(3) 0.013(3) -0.002(3)
C9 0.076(5) 0.046(5) 0.052(4) -0.007(3) 0.014(4) -0.014(4)
C10 0.110(7) 0.056(5) 0.047(4) -0.020(4) 0.019(5) -0.021(5)
C11 0.104(7) 0.070(6) 0.045(4) -0.013(4) 0.029(5) -0.008(5)
C12 0.067(5) 0.058(5) 0.041(4) -0.005(3) 0.018(3) -0.002(4)
C13 0.036(3) 0.039(4) 0.037(3) 0.009(3) 0.000(3) 0.000(3)
C14 0.031(3) 0.044(4) 0.043(3) 0.003(3) 0.005(3) 0.000(3)
C15 0.047(4) 0.042(4) 0.037(3) 0.009(3) 0.001(3) -0.008(3)
C16 0.051(4) 0.070(6) 0.049(4) 0.013(3) 0.000(3) 0.004(4)
C17 0.071(6) 0.080(7) 0.048(4) 0.025(4) -0.015(4) 0.000(5)
C18 0.071(5) 0.073(6) 0.037(4) 0.018(3) 0.002(4) -0.007(4)
C19 0.052(4) 0.074(6) 0.038(3) 0.010(3) 0.006(3) 0.000(4)
C20 0.043(4) 0.033(4) 0.046(3) -0.006(3) 0.012(3) -0.004(3)
C21 0.048(4) 0.058(5) 0.058(4) -0.001(3) 0.013(4) 0.015(4)
C22 0.055(5) 0.071(6) 0.084(6) -0.015(4) 0.028(5) 0.017(4)
C23 0.064(5) 0.056(5) 0.064(5) -0.013(4) 0.028(4) 0.005(4)
C24 0.052(4) 0.054(5) 0.049(4) -0.007(3) 0.019(3) -0.002(3)
N11 0.044(3) 0.069(5) 0.037(3) -0.007(3) 0.003(3) -0.019(3)
O3 0.049(3) 0.055(3) 0.042(2) -0.008(2) 0.014(2) -0.020(2)
O4 0.075(4) 0.162(7) 0.067(4) -0.001(4) 0.000(3) -0.041(4)
O5 0.063(3) 0.075(4) 0.037(2) -0.007(2) 0.016(2) -0.027(3)
N12 0.066(4) 0.088(5) 0.050(3) 0.018(3) 0.038(3) 0.002(4)
O6 0.063(3) 0.073(4) 0.041(3) 0.012(2) 0.024(2) 0.013(3)
O7 0.144(7) 0.245(9) 0.158(6) 0.098(6) 0.072(6) 0.016(6)
O8 0.072(4) 0.172(8) 0.052(3) 0.031(4) 0.025(3) 0.019(5)
O9 0.050(3) 0.062(3) 0.051(3) -0.008(2) 0.024(2) -0.019(2)
C25 0.066(7) 0.159(12) 0.076(6) -0.009(6) 0.025(5) -0.031(7)
C26 0.118(11) 0.166(16) 0.198(16) -0.042(12) 0.078(11) -0.040(11)

loop_
_atom_type_symbol
_atom_type_description
_atom_type_scat_dispersion_real
_atom_type_scat_dispersion_imag
_atom_type_scat_source
C C 0.0033 0.0016 'International Tables Vol C Tables 4.2.6.8 and 6.1.1.4'
H H 0.0000 0.0000 'International Tables Vol C Tables 4.2.6.8 and 6.1.1.4'
N N 0.0061 0.0033 'International Tables Vol C Tables 4.2.6.8 and 6.1.1.4'
O O 0.0106 0.0060 'International Tables Vol C Tables 4.2.6.8 and 6.1.1.4'
Dy Dy -0.1892 4.4098 'International Tables Vol C Tables 4.2.6.8 and 6.1.1.4'

loop_
_geom_angle_atom_site_label_1
_geom_angle_atom_site_label_2
_geom_angle_atom_site_label_3
_geom_angle
_geom_angle_site_symmetry_1
_geom_angle_site_symmetry_3
O2 Dy1 O1 72.21(12) 3_565 3_565
O2 Dy1 O1 128.43(14) 3_565 .
O1 Dy1 O1 73.14(13) 3_565 .
O2 Dy1 O3 78.57(15) 3_565 .
O1 Dy1 O3 109.38(15) 3_565 .
O1 Dy1 O3 78.32(13) . .
O2 Dy1 N1 135.04(16) 3_565 .
O1 Dy1 N1 80.50(16) 3_565 .
O1 Dy1 N1 73.00(14) . .
O3 Dy1 N1 145.39(16) . .
O2 Dy1 N6 145.27(15) 3_565 .
O1 Dy1 N6 141.40(13) 3_565 .
O1 Dy1 N6 72.46(14) . .
O3 Dy1 N6 80.07(19) . .
N1 Dy1 N6 73.18(19) . .
O2 Dy1 N9 86.62(15) 3_565 .
O1 Dy1 N9 154.40(14) 3_565 .
O1 Dy1 N9 132.40(14) . .
O3 Dy1 N9 79.28(16) . .
N1 Dy1 N9 106.37(17) . .
N6 Dy1 N9 62.62(16) . .
O2 Dy1 N4 79.10(15) 3_565 .
O1 Dy1 N4 82.60(15) 3_565 .
O1 Dy1 N4 131.85(13) . .
O3 Dy1 N4 149.77(14) . .
N1 Dy1 N4 62.21(16) . .
N6 Dy1 N4 108.26(18) . .
N9 Dy1 N4 79.31(16) . .
O2 Dy1 Dy2 33.93(9) 3_565 3_565
O1 Dy1 Dy2 38.71(8) 3_565 3_565
O1 Dy1 Dy2 101.10(9) . 3_565
O3 Dy1 Dy2 89.88(12) . 3_565
N1 Dy1 Dy2 114.12(13) . 3_565
N6 Dy1 Dy2 168.93(14) . 3_565
N9 Dy1 Dy2 120.28(12) . 3_565
N4 Dy1 Dy2 82.77(12) . 3_565
O2 Dy1 Dy1 101.89(10) 3_565 3_565
O1 Dy1 Dy1 37.25(8) 3_565 3_565
O1 Dy1 Dy1 35.89(8) . 3_565
O3 Dy1 Dy1 94.31(11) . 3_565
N1 Dy1 Dy1 73.38(12) . 3_565
N6 Dy1 Dy1 106.74(11) . 3_565
N9 Dy1 Dy1 168.23(11) . 3_565
N4 Dy1 Dy1 110.06(11) . 3_565
Dy2 Dy1 Dy1 69.134(9) 3_565 3_565
O2 Dy2 O6 79.94(15) . .
O2 Dy2 N2 86.13(17) . .
O6 Dy2 N2 138.37(17) . .
O2 Dy2 O1 70.88(12) . .
O6 Dy2 O1 135.55(16) . .
N2 Dy2 O1 73.07(15) . .
O2 Dy2 O9 101.89(17) . .
O6 Dy2 O9 76.41(17) . .
N2 Dy2 O9 145.15(15) . .
O1 Dy2 O9 77.67(14) . .
O2 Dy2 N7 141.76(15) . .
O6 Dy2 N7 135.19(17) . .
N2 Dy2 N7 74.90(18) . .
O1 Dy2 N7 71.92(15) . .
O9 Dy2 N7 78.37(18) . .
O2 Dy2 N10 155.45(14) . .
O6 Dy2 N10 76.50(16) . .
N2 Dy2 N10 107.07(18) . .
O1 Dy2 N10 132.25(13) . .
O9 Dy2 N10 79.29(17) . .
N7 Dy2 N10 62.76(16) . .
O2 Dy2 N5 87.93(16) . .
O6 Dy2 N5 77.57(18) . .
N2 Dy2 N5 62.80(16) . .
O1 Dy2 N5 132.12(15) . .
O9 Dy2 N5 150.01(16) . .
N7 Dy2 N5 111.07(18) . .
N10 Dy2 N5 80.38(16) . .
O2 Dy2 Dy1 33.97(9) . 3_565
O6 Dy2 Dy1 110.32(12) . 3_565
N2 Dy2 Dy1 73.57(13) . 3_565
O1 Dy2 Dy1 37.33(8) . 3_565
O9 Dy2 Dy1 94.21(12) . 3_565
N7 Dy2 Dy1 107.92(13) . 3_565
N10 Dy2 Dy1 169.41(11) . 3_565
N5 Dy2 Dy1 108.68(12) . 3_565
Dy1 O1 Dy2 103.96(12) 3_565 .
Dy1 O1 Dy1 106.86(13) 3_565 .
Dy2 O1 Dy1 125.45(17) . .
Dy1 O1 H1O 106.4 3_565 .
Dy2 O1 H1O 106.4 . .
Dy1 O1 H1O 106.4 . .
Dy2 O2 Dy1 112.09(14) . 3_565
Dy2 O2 H2O 115.9 . .
Dy1 O2 H2O 115.9 3_565 .
C1 N1 N2 105.4(5) . .
C1 N1 Dy1 127.1(4) . .
N2 N1 Dy1 127.4(4) . .
C2 N2 N1 105.8(5) . .
C2 N2 Dy2 126.8(4) . .
N1 N2 Dy2 127.4(4) . .
C1 N3 C2 100.8(5) . .
C7 N4 C3 116.7(6) . .
C7 N4 Dy1 124.6(4) . .
C3 N4 Dy1 118.7(4) . .
C12 N5 C8 116.6(6) . .
C12 N5 Dy2 125.5(5) . .
C8 N5 Dy2 117.6(4) . .
C13 N6 N7 105.8(5) . .
C13 N6 Dy1 126.5(4) . .
N7 N6 Dy1 127.0(4) . .
C14 N7 N6 105.9(5) . .
C14 N7 Dy2 125.8(4) . .
N6 N7 Dy2 126.9(4) . .
C13 N8 C14 100.8(5) . .
C19 N9 C15 115.9(5) . .
C19 N9 Dy1 124.8(5) . .
C15 N9 Dy1 119.3(4) . .
C24 N10 C20 116.8(6) . .
C24 N10 Dy2 125.5(5) . .
C20 N10 Dy2 117.5(4) . .
N1 C1 N3 114.6(5) . .
N1 C1 C3 118.3(5) . .
N3 C1 C3 127.1(6) . .
N2 C2 N3 113.4(5) . .
N2 C2 C8 118.2(6) . .
N3 C2 C8 128.4(6) . .
N4 C3 C4 122.3(6) . .
N4 C3 C1 113.5(5) . .
C4 C3 C1 124.2(6) . .
C3 C4 C5 119.1(7) . .
C3 C4 H4 120.5 . .
C5 C4 H4 120.5 . .
C6 C5 C4 118.7(7) . .
C6 C5 H5 120.6 . .
C4 C5 H5 120.6 . .
C7 C6 C5 119.0(7) . .
C7 C6 H6 120.5 . .
C5 C6 H6 120.5 . .
N4 C7 C6 124.2(7) . .
N4 C7 H7 117.9 . .
C6 C7 H7 117.9 . .
N5 C8 C9 122.6(6) . .
N5 C8 C2 114.3(6) . .
C9 C8 C2 123.1(6) . .
C10 C9 C8 119.1(7) . .
C10 C9 H9 120.4 . .
C8 C9 H9 120.4 . .
C11 C10 C9 118.4(7) . .
C11 C10 H10 120.8 . .
C9 C10 H10 120.8 . .
C10 C11 C12 120.3(7) . .
C10 C11 H11 119.9 . .
C12 C11 H11 119.9 . .
N5 C12 C11 122.9(7) . .
N5 C12 H12 118.5 . .
C11 C12 H12 118.5 . .
N6 C13 N8 113.7(5) . .
N6 C13 C15 117.5(6) . .
N8 C13 C15 128.8(5) . .
N7 C14 N8 113.9(6) . .
N7 C14 C20 118.4(5) . .
N8 C14 C20 127.7(6) . .
N9 C15 C16 123.1(6) . .
N9 C15 C13 113.4(5) . .
C16 C15 C13 123.4(7) . .
C15 C16 C17 119.3(8) . .
C15 C16 H16 120.3 . .
C17 C16 H16 120.3 . .
C18 C17 C16 118.1(7) . .
C18 C17 H17 121.0 . .
C16 C17 H17 121.0 . .
C19 C18 C17 118.6(7) . .
C19 C18 H18 120.7 . .
C17 C18 H18 120.7 . .
N9 C19 C18 124.9(8) . .
N9 C19 H19 117.5 . .
C18 C19 H19 117.5 . .
N10 C20 C21 122.2(6) . .
N10 C20 C14 114.6(6) . .
C21 C20 C14 123.2(6) . .
C22 C21 C20 119.4(7) . .
C22 C21 H21 120.3 . .
C20 C21 H21 120.3 . .
C23 C22 C21 118.2(7) . .
C23 C22 H22 120.9 . .
C21 C22 H22 120.9 . .
C22 C23 C24 119.7(7) . .
C22 C23 H23 120.2 . .
C24 C23 H23 120.2 . .
N10 C24 C23 123.6(7) . .
N10 C24 H24 118.2 . .
C23 C24 H24 118.2 . .
O4 N11 O5 121.2(6) . .
O4 N11 O3 118.3(6) . .
O5 N11 O3 120.4(5) . .
N11 O3 Dy1 132.7(4) . .
O7 N12 O8 118.9(7) . .
O7 N12 O6 117.5(7) . .
O8 N12 O6 123.5(6) . .
N12 O6 Dy2 137.2(4) . .
C25 O9 Dy2 136.4(5) . .
C25 O9 H9O 110.4 . .
Dy2 O9 H9O 108.6 . .
O9 C25 C26 111.2(9) . .
O9 C25 H25A 109.4 . .
C26 C25 H25A 109.4 . .
O9 C25 H25B 109.4 . .
C26 C25 H25B 109.4 . .
H25A C25 H25B 108.0 . .
C25 C26 H26A 109.5 . .
C25 C26 H26B 109.5 . .
H26A C26 H26B 109.5 . .
C25 C26 H26C 109.5 . .
H26A C26 H26C 109.5 . .
H26B C26 H26C 109.5 . .

loop_
_geom_bond_atom_site_label_1
_geom_bond_atom_site_label_2
_geom_bond_distance
_geom_bond_site_symmetry_2
Dy1 O2 2.251(4) 3_565
Dy1 O1 2.332(3) 3_565
Dy1 O1 2.408(3) .
Dy1 O3 2.409(4) .
Dy1 N1 2.416(5) .
Dy1 N6 2.420(5) .
Dy1 N9 2.646(5) .
Dy1 N4 2.674(5) .
Dy1 Dy2 3.7319(4) 3_565
Dy1 Dy1 3.8071(5) 3_565
Dy2 O2 2.248(4) .
Dy2 O6 2.382(4) .
Dy2 N2 2.394(5) .
Dy2 O1 2.405(3) .
Dy2 O9 2.411(4) .
Dy2 N7 2.434(5) .
Dy2 N10 2.680(5) .
Dy2 N5 2.680(6) .
Dy2 Dy1 3.7319(4) 3_565
O1 Dy1 2.332(3) 3_565
O1 H1O 0.8499 .
O2 Dy1 2.251(4) 3_565
O2 H2O 0.8501 .
N1 C1 1.332(8) .
N1 N2 1.356(6) .
N2 C2 1.349(8) .
N3 C1 1.349(8) .
N3 C2 1.350(8) .
N4 C7 1.340(8) .
N4 C3 1.370(8) .
N5 C12 1.342(8) .
N5 C8 1.364(8) .
N6 C13 1.334(7) .
N6 N7 1.357(7) .
N7 C14 1.324(8) .
N8 C13 1.348(8) .
N8 C14 1.355(7) .
N9 C19 1.341(8) .
N9 C15 1.365(8) .
N10 C24 1.330(8) .
N10 C20 1.370(8) .
C1 C3 1.459(9) .
C2 C8 1.453(8) .
C3 C4 1.383(9) .
C4 C5 1.397(10) .
C4 H4 0.9300 .
C5 C6 1.373(11) .
C5 H5 0.9300 .
C6 C7 1.373(10) .
C6 H6 0.9300 .
C7 H7 0.9300 .
C8 C9 1.388(9) .
C9 C10 1.372(10) .
C9 H9 0.9300 .
C10 C11 1.368(12) .
C10 H10 0.9300 .
C11 C12 1.370(11) .
C11 H11 0.9300 .
C12 H12 0.9300 .
C13 C15 1.479(8) .
C14 C20 1.461(8) .
C15 C16 1.374(9) .
C16 C17 1.395(11) .
C16 H16 0.9300 .
C17 C18 1.391(12) .
C17 H17 0.9300 .
C18 C19 1.370(9) .
C18 H18 0.9300 .
C19 H19 0.9300 .
C20 C21 1.392(9) .
C21 C22 1.380(10) .
C21 H21 0.9300 .
C22 C23 1.374(11) .
C22 H22 0.9300 .
C23 C24 1.382(10) .
C23 H23 0.9300 .
C24 H24 0.9300 .
N11 O4 1.217(8) .
N11 O5 1.240(7) .
N11 O3 1.252(7) .
N12 O7 1.213(7) .
N12 O8 1.225(6) .
N12 O6 1.232(6) .
O9 C25 1.460(7) .
O9 H9O 0.8500 .
C25 C26 1.469(9) .
C25 H25A 0.9700 .
C25 H25B 0.9700 .
C26 H26A 0.9600 .
C26 H26B 0.9600 .
C26 H26C 0.9600 .

loop_
_geom_hbond_atom_site_label_D
_geom_hbond_atom_site_label_H
_geom_hbond_atom_site_label_A
_geom_hbond_distance_DH
_geom_hbond_distance_HA
_geom_hbond_distance_DA
_geom_hbond_angle_DHA
O1 H1O O5 0.85 2.01 2.796(6) 153.4
O2 H2O O8 0.85 2.10 2.775(6) 135.5
O9 H9O O5 0.85 1.99 2.788(6) 156.6

loop_
_geom_torsion_atom_site_label_1
_geom_torsion_atom_site_label_2
_geom_torsion_atom_site_label_3
_geom_torsion_atom_site_label_4
_geom_torsion
_geom_torsion_site_symmetry_1
_geom_torsion_site_symmetry_4
O2 Dy2 O1 Dy1 6.85(14) . 3_565
O6 Dy2 O1 Dy1 58.7(3) . 3_565
N2 Dy2 O1 Dy1 -84.92(17) . 3_565
O9 Dy2 O1 Dy1 114.24(18) . 3_565
N7 Dy2 O1 Dy1 -164.1(2) . 3_565
N10 Dy2 O1 Dy1 177.14(16) . 3_565
N5 Dy2 O1 Dy1 -61.7(2) . 3_565
O2 Dy2 O1 Dy1 129.8(2) . .
O6 Dy2 O1 Dy1 -178.33(19) . .
N2 Dy2 O1 Dy1 38.02(19) . .
O9 Dy2 O1 Dy1 -122.8(2) . .
N7 Dy2 O1 Dy1 -41.2(2) . .
N10 Dy2 O1 Dy1 -59.9(3) . .
N5 Dy2 O1 Dy1 61.2(3) . .
Dy1 Dy2 O1 Dy1 122.9(2) 3_565 .
O2 Dy1 O1 Dy1 -49.6(2) 3_565 3_565
O1 Dy1 O1 Dy1 0.0 3_565 3_565
O3 Dy1 O1 Dy1 -114.63(18) . 3_565
N1 Dy1 O1 Dy1 84.97(18) . 3_565
N6 Dy1 O1 Dy1 162.2(2) . 3_565
N9 Dy1 O1 Dy1 -178.14(17) . 3_565
N4 Dy1 O1 Dy1 63.1(2) . 3_565
Dy2 Dy1 O1 Dy1 -27.08(14) 3_565 3_565
O2 Dy1 O1 Dy2 -171.29(15) 3_565 .
O1 Dy1 O1 Dy2 -121.7(2) 3_565 .
O3 Dy1 O1 Dy2 123.7(2) . .
N1 Dy1 O1 Dy2 -36.7(2) . .
N6 Dy1 O1 Dy2 40.5(2) . .
N9 Dy1 O1 Dy2 60.2(3) . .
N4 Dy1 O1 Dy2 -58.6(3) . .
Dy2 Dy1 O1 Dy2 -148.76(15) 3_565 .
Dy1 Dy1 O1 Dy2 -121.7(2) 3_565 .
O6 Dy2 O2 Dy1 -153.4(2) . 3_565
N2 Dy2 O2 Dy1 65.98(19) . 3_565
O1 Dy2 O2 Dy1 -7.43(15) . 3_565
O9 Dy2 O2 Dy1 -79.74(19) . 3_565
N7 Dy2 O2 Dy1 6.5(4) . 3_565
N10 Dy2 O2 Dy1 -170.0(3) . 3_565
N5 Dy2 O2 Dy1 128.9(2) . 3_565
O2 Dy1 N1 C1 -30.3(6) 3_565 .
O1 Dy1 N1 C1 -83.0(5) 3_565 .
O1 Dy1 N1 C1 -158.2(6) . .
O3 Dy1 N1 C1 166.5(5) . .
N6 Dy1 N1 C1 125.5(6) . .
N9 Dy1 N1 C1 71.7(6) . .
N4 Dy1 N1 C1 3.6(5) . .
Dy2 Dy1 N1 C1 -63.4(6) 3_565 .
Dy1 Dy1 N1 C1 -120.6(6) 3_565 .
O2 Dy1 N1 N2 145.5(4) 3_565 .
O1 Dy1 N1 N2 92.8(5) 3_565 .
O1 Dy1 N1 N2 17.6(5) . .
O3 Dy1 N1 N2 -17.7(7) . .
N6 Dy1 N1 N2 -58.7(5) . .
N9 Dy1 N1 N2 -112.6(5) . .
N4 Dy1 N1 N2 179.4(6) . .
Dy2 Dy1 N1 N2 112.4(5) 3_565 .
Dy1 Dy1 N1 N2 55.2(5) 3_565 .
C1 N1 N2 C2 -1.2(7) . .
Dy1 N1 N2 C2 -177.7(4) . .
C1 N1 N2 Dy2 -178.8(4) . .
Dy1 N1 N2 Dy2 4.6(7) . .
O2 Dy2 N2 C2 88.3(5) . .
O6 Dy2 N2 C2 18.1(7) . .
O1 Dy2 N2 C2 159.5(6) . .
O9 Dy2 N2 C2 -166.4(5) . .
N7 Dy2 N2 C2 -125.2(6) . .
N10 Dy2 N2 C2 -70.6(5) . .
N5 Dy2 N2 C2 -1.4(5) . .
Dy1 Dy2 N2 C2 120.4(5) 3_565 .
O2 Dy2 N2 N1 -94.6(5) . .
O6 Dy2 N2 N1 -164.7(4) . .
O1 Dy2 N2 N1 -23.4(5) . .
O9 Dy2 N2 N1 10.8(7) . .
N7 Dy2 N2 N1 51.9(5) . .
N10 Dy2 N2 N1 106.5(5) . .
N5 Dy2 N2 N1 175.8(6) . .
Dy1 Dy2 N2 N1 -62.4(5) 3_565 .
O2 Dy1 N4 C7 -24.2(5) 3_565 .
O1 Dy1 N4 C7 -97.5(5) 3_565 .
O1 Dy1 N4 C7 -156.9(5) . .
O3 Dy1 N4 C7 18.8(7) . .
N1 Dy1 N4 C7 179.4(6) . .
N6 Dy1 N4 C7 120.6(5) . .
N9 Dy1 N4 C7 64.4(5) . .
Dy2 Dy1 N4 C7 -58.4(5) 3_565 .
Dy1 Dy1 N4 C7 -123.0(5) 3_565 .
O2 Dy1 N4 C3 153.5(5) 3_565 .
O1 Dy1 N4 C3 80.3(5) 3_565 .
O1 Dy1 N4 C3 20.9(5) . .
O3 Dy1 N4 C3 -163.5(4) . .
N1 Dy1 N4 C3 -2.8(4) . .
N6 Dy1 N4 C3 -61.6(5) . .
N9 Dy1 N4 C3 -117.9(5) . .
Dy2 Dy1 N4 C3 119.3(5) 3_565 .
Dy1 Dy1 N4 C3 54.7(5) 3_565 .
O2 Dy2 N5 C12 91.3(6) . .
O6 Dy2 N5 C12 11.2(6) . .
N2 Dy2 N5 C12 178.0(6) . .
O1 Dy2 N5 C12 153.0(5) . .
O9 Dy2 N5 C12 -19.1(8) . .
N7 Dy2 N5 C12 -122.7(6) . .
N10 Dy2 N5 C12 -67.0(6) . .
Dy1 Dy2 N5 C12 118.7(6) 3_565 .
O2 Dy2 N5 C8 -82.2(5) . .
O6 Dy2 N5 C8 -162.3(5) . .
N2 Dy2 N5 C8 4.6(4) . .
O1 Dy2 N5 C8 -20.5(5) . .
O9 Dy2 N5 C8 167.4(4) . .
N7 Dy2 N5 C8 63.8(5) . .
N10 Dy2 N5 C8 119.5(5) . .
Dy1 Dy2 N5 C8 -54.8(5) 3_565 .
O2 Dy1 N6 C13 37.9(7) 3_565 .
O1 Dy1 N6 C13 -160.6(5) 3_565 .
O1 Dy1 N6 C13 171.4(6) . .
O3 Dy1 N6 C13 90.6(6) . .
N1 Dy1 N6 C13 -111.6(6) . .
N9 Dy1 N6 C13 7.6(5) . .
N4 Dy1 N6 C13 -59.4(6) . .
Dy2 Dy1 N6 C13 115.7(6) 3_565 .
Dy1 Dy1 N6 C13 -177.8(5) 3_565 .
O2 Dy1 N6 N7 -153.5(5) 3_565 .
O1 Dy1 N6 N7 7.9(7) 3_565 .
O1 Dy1 N6 N7 -20.1(5) . .
O3 Dy1 N6 N7 -100.8(6) . .
N1 Dy1 N6 N7 57.0(5) . .
N9 Dy1 N6 N7 176.2(6) . .
N4 Dy1 N6 N7 109.2(5) . .
Dy2 Dy1 N6 N7 -75.7(9) 3_565 .
Dy1 Dy1 N6 N7 -9.3(6) 3_565 .
C13 N6 N7 C14 0.0(7) . .
Dy1 N6 N7 C14 -170.4(4) . .
C13 N6 N7 Dy2 167.3(4) . .
Dy1 N6 N7 Dy2 -3.2(8) . .
O2 Dy2 N7 C14 175.0(5) . .
O6 Dy2 N7 C14 -33.7(7) . .
N2 Dy2 N7 C14 112.1(6) . .
O1 Dy2 N7 C14 -171.1(6) . .
O9 Dy2 N7 C14 -90.5(6) . .
N10 Dy2 N7 C14 -6.6(5) . .
N5 Dy2 N7 C14 59.8(6) . .
Dy1 Dy2 N7 C14 178.8(5) 3_565 .
O2 Dy2 N7 N6 10.2(7) . .
O6 Dy2 N7 N6 161.5(5) . .
N2 Dy2 N7 N6 -52.7(5) . .
O1 Dy2 N7 N6 24.1(5) . .
O9 Dy2 N7 N6 104.7(6) . .
N10 Dy2 N7 N6 -171.4(6) . .
N5 Dy2 N7 N6 -105.0(5) . .
Dy1 Dy2 N7 N6 14.0(6) 3_565 .
O2 Dy1 N9 C19 10.4(6) 3_565 .
O1 Dy1 N9 C19 -23.4(8) 3_565 .
O1 Dy1 N9 C19 152.5(5) . .
O3 Dy1 N9 C19 89.4(6) . .
N1 Dy1 N9 C19 -125.8(5) . .
N6 Dy1 N9 C19 173.7(6) . .
N4 Dy1 N9 C19 -69.2(6) . .
Dy2 Dy1 N9 C19 5.9(6) 3_565 .
Dy1 Dy1 N9 C19 147.2(5) 3_565 .
O2 Dy1 N9 C15 -168.6(5) 3_565 .
O1 Dy1 N9 C15 157.7(4) 3_565 .
O1 Dy1 N9 C15 -26.4(5) . .
O3 Dy1 N9 C15 -89.6(5) . .
N1 Dy1 N9 C15 55.3(5) . .
N6 Dy1 N9 C15 -5.3(4) . .
N4 Dy1 N9 C15 111.9(5) . .
Dy2 Dy1 N9 C15 -173.1(4) 3_565 .
Dy1 Dy1 N9 C15 -31.8(9) 3_565 .
O2 Dy2 N10 C24 3.5(8) . .
O6 Dy2 N10 C24 -13.3(5) . .
N2 Dy2 N10 C24 123.6(5) . .
O1 Dy2 N10 C24 -154.0(5) . .
O9 Dy2 N10 C24 -91.7(5) . .
N7 Dy2 N10 C24 -174.1(6) . .
N5 Dy2 N10 C24 66.1(5) . .
Dy1 Dy2 N10 C24 -144.5(5) 3_565 .
O2 Dy2 N10 C20 177.9(4) . .
O6 Dy2 N10 C20 161.2(5) . .
N2 Dy2 N10 C20 -61.9(5) . .
O1 Dy2 N10 C20 20.5(5) . .
O9 Dy2 N10 C20 82.7(4) . .
N7 Dy2 N10 C20 0.4(4) . .
N5 Dy2 N10 C20 -119.4(5) . .
Dy1 Dy2 N10 C20 29.9(10) 3_565 .
N2 N1 C1 N3 0.2(8) . .
Dy1 N1 C1 N3 176.7(4) . .
N2 N1 C1 C3 179.5(5) . .
Dy1 N1 C1 C3 -4.0(9) . .
C2 N3 C1 N1 1.0(8) . .
C2 N3 C1 C3 -178.3(6) . .
N1 N2 C2 N3 2.0(8) . .
Dy2 N2 C2 N3 179.6(4) . .
N1 N2 C2 C8 -179.4(6) . .
Dy2 N2 C2 C8 -1.7(9) . .
C1 N3 C2 N2 -1.8(8) . .
C1 N3 C2 C8 179.7(7) . .
C7 N4 C3 C4 1.3(10) . .
Dy1 N4 C3 C4 -176.7(5) . .
C7 N4 C3 C1 -179.9(6) . .
Dy1 N4 C3 C1 2.2(7) . .
N1 C1 C3 N4 0.8(9) . .
N3 C1 C3 N4 -180.0(6) . .
N1 C1 C3 C4 179.6(7) . .
N3 C1 C3 C4 -1.2(11) . .
N4 C3 C4 C5 -0.6(11) . .
C1 C3 C4 C5 -179.3(7) . .
C3 C4 C5 C6 0.3(13) . .
C4 C5 C6 C7 -0.7(14) . .
C3 N4 C7 C6 -1.7(11) . .
Dy1 N4 C7 C6 176.1(6) . .
C5 C6 C7 N4 1.4(13) . .
C12 N5 C8 C9 -0.8(10) . .
Dy2 N5 C8 C9 173.2(6) . .
C12 N5 C8 C2 178.9(6) . .
Dy2 N5 C8 C2 -7.0(7) . .
N2 C2 C8 N5 5.9(9) . .
N3 C2 C8 N5 -175.6(7) . .
N2 C2 C8 C9 -174.3(7) . .
N3 C2 C8 C9 4.1(12) . .
N5 C8 C9 C10 1.0(12) . .
C2 C8 C9 C10 -178.8(7) . .
C8 C9 C10 C11 -0.1(13) . .
C9 C10 C11 C12 -0.8(14) . .
C8 N5 C12 C11 -0.1(11) . .
Dy2 N5 C12 C11 -173.6(6) . .
C10 C11 C12 N5 0.9(14) . .
N7 N6 C13 N8 -0.2(8) . .
Dy1 N6 C13 N8 170.3(4) . .
N7 N6 C13 C15 -179.7(6) . .
Dy1 N6 C13 C15 -9.2(9) . .
C14 N8 C13 N6 0.3(7) . .
C14 N8 C13 C15 179.7(7) . .
N6 N7 C14 N8 0.1(8) . .
Dy2 N7 C14 N8 -167.3(4) . .
N6 N7 C14 C20 179.4(6) . .
Dy2 N7 C14 C20 12.0(9) . .
C13 N8 C14 N7 -0.3(8) . .
C13 N8 C14 C20 -179.5(6) . .
C19 N9 C15 C16 1.6(10) . .
Dy1 N9 C15 C16 -179.4(6) . .
C19 N9 C15 C13 -175.8(6) . .
Dy1 N9 C15 C13 3.2(7) . .
N6 C13 C15 N9 3.1(9) . .
N8 C13 C15 N9 -176.3(6) . .
N6 C13 C15 C16 -174.3(7) . .
N8 C13 C15 C16 6.3(11) . .
N9 C15 C16 C17 -1.1(11) . .
C13 C15 C16 C17 176.1(7) . .
C15 C16 C17 C18 -0.9(12) . .
C16 C17 C18 C19 2.3(13) . .
C15 N9 C19 C18 -0.1(11) . .
Dy1 N9 C19 C18 -179.1(6) . .
C17 C18 C19 N9 -1.8(13) . .
C24 N10 C20 C21 1.4(10) . .
Dy2 N10 C20 C21 -173.5(5) . .
C24 N10 C20 C14 179.6(6) . .
Dy2 N10 C20 C14 4.7(7) . .
N7 C14 C20 N10 -10.3(9) . .
N8 C14 C20 N10 168.9(6) . .
N7 C14 C20 C21 167.9(7) . .
N8 C14 C20 C21 -13.0(11) . .
N10 C20 C21 C22 -2.1(11) . .
C14 C20 C21 C22 179.8(7) . .
C20 C21 C22 C23 0.7(12) . .
C21 C22 C23 C24 1.3(13) . .
C20 N10 C24 C23 0.7(10) . .
Dy2 N10 C24 C23 175.2(6) . .
C22 C23 C24 N10 -2.1(12) . .
O4 N11 O3 Dy1 -132.3(7) . .
O5 N11 O3 Dy1 51.1(9) . .
O2 Dy1 O3 N11 -174.4(6) 3_565 .
O1 Dy1 O3 N11 -108.1(6) 3_565 .
O1 Dy1 O3 N11 -40.8(6) . .
N1 Dy1 O3 N11 -6.4(7) . .
N6 Dy1 O3 N11 33.1(6) . .
N9 Dy1 O3 N11 96.9(6) . .
N4 Dy1 O3 N11 142.5(5) . .
Dy2 Dy1 O3 N11 -142.2(6) 3_565 .
Dy1 Dy1 O3 N11 -73.1(6) 3_565 .
O7 N12 O6 Dy2 164.0(9) . .
O8 N12 O6 Dy2 -19.2(13) . .
O2 Dy2 O6 N12 -2.0(7) . .
N2 Dy2 O6 N12 70.4(8) . .
O1 Dy2 O6 N12 -51.0(8) . .
O9 Dy2 O6 N12 -106.9(8) . .
N7 Dy2 O6 N12 -164.4(7) . .
N10 Dy2 O6 N12 171.0(8) . .
N5 Dy2 O6 N12 88.1(8) . .
Dy1 Dy2 O6 N12 -17.4(8) 3_565 .
O2 Dy2 O9 C25 -84.9(8) . .
O6 Dy2 O9 C25 -8.4(8) . .
N2 Dy2 O9 C25 174.7(7) . .
O1 Dy2 O9 C25 -152.0(8) . .
N7 Dy2 O9 C25 134.2(8) . .
N10 Dy2 O9 C25 70.1(8) . .
N5 Dy2 O9 C25 22.0(9) . .
Dy1 Dy2 O9 C25 -118.3(8) 3_565 .
Dy2 O9 C25 C26 -100.1(10) . .
